data_7246088
loop_
_publ_author_name
'Dinda, Susanta'
'Pahari, Goutam'
'Maiti, Anupam'
'Ghoshal, Debajyoti'

_publ_section_title
;
 Solvent induced reversible single-crystal-to-single-crystal structural
 transformation in dynamic metal organic frameworks: a case of enhanced
 hydrogen sorption in polycatenated framework
;
_journal_issue 7
_journal_name_full CrystEngComm
_journal_page_first 1116
_journal_page_last 1125
_journal_paper_doi 10.1039/D2CE01559E
_journal_volume 25
_journal_year 2023
_chemical_formula_sum 'C23 H20 Cd2 N8 O10'
_chemical_formula_weight 793.27
_space_group_crystal_system monoclinic
_space_group_IT_number 14
_space_group_name_Hall '-P 2ybc'
_space_group_name_H-M_alt 'P 1 21/c 1'
_atom_sites_solution_hydrogens mixed
_audit_creation_method SHELXL-2016/6
_audit_update_record
;
2022-09-22 deposited with the CCDC.	2023-01-09 downloaded from the CCDC.
;
_cell_angle_alpha 90
_cell_angle_beta 90.987(3)
_cell_angle_gamma 90
_cell_formula_units_Z 4
_cell_length_a 10.8053(12)
_cell_length_b 15.8625(17)
_cell_length_c 16.4783(18)
_cell_measurement_reflns_used 250
_cell_measurement_temperature 298(2)
_cell_measurement_theta_max 27.8
_cell_measurement_theta_min 1.8
_cell_volume 2823.9(5)
_computing_cell_refinement 'SMART APEX II'
_computing_data_collection 'SMART APEX II (Bruker,2010)'
_computing_data_reduction 'SAINT (Bruker,2000)'
_computing_molecular_graphics 'Ortep-3v2 for windows (Farrugia, 1997)'
_computing_publication_material 'PLATON (Spek, 2008)'
_computing_structure_refinement 'SHELXL-2016/6 (Sheldrick, 2016)'
_computing_structure_solution 'SHELXT 2014/5 (Sheldrick, 2014)'
_diffrn_ambient_temperature 298(2)
_diffrn_measured_fraction_theta_full 1.000
_diffrn_measured_fraction_theta_max 0.999
_diffrn_measurement_device_type 'CCD area detector'
_diffrn_measurement_method 'phi and omega scans'
_diffrn_radiation_type MoK\a
_diffrn_radiation_wavelength 0.71073
_diffrn_reflns_av_R_equivalents 0.0856
_diffrn_reflns_av_unetI/netI 0.0306
_diffrn_reflns_Laue_measured_fraction_full 1.000
_diffrn_reflns_Laue_measured_fraction_max 0.999
_diffrn_reflns_limit_h_max 14
_diffrn_reflns_limit_h_min -14
_diffrn_reflns_limit_k_max 20
_diffrn_reflns_limit_k_min -20
_diffrn_reflns_limit_l_max 21
_diffrn_reflns_limit_l_min -21
_diffrn_reflns_number 89746
_diffrn_reflns_point_group_measured_fraction_full 1.000
_diffrn_reflns_point_group_measured_fraction_max 0.999
_diffrn_reflns_theta_full 25.242
_diffrn_reflns_theta_max 27.526
_diffrn_reflns_theta_min 1.782
_diffrn_source 'fine-focus sealed tube'
_exptl_absorpt_coefficient_mu 1.575
_exptl_absorpt_correction_T_max 0.884
_exptl_absorpt_correction_T_min 0.810
_exptl_absorpt_correction_type multi-scan
_exptl_absorpt_process_details
;
'XPREP' - A PROGRAM DATA PREPARATION & RECIPROCAL 
SPACE EXPLORATION,
Bruker Analytical X-ray Systems, 1997
;
_exptl_crystal_colour Colourless
_exptl_crystal_density_diffrn 1.866
_exptl_crystal_density_method 'not measured'
_exptl_crystal_description Block
_exptl_crystal_F_000 1560
_exptl_crystal_size_max 0.18
_exptl_crystal_size_mid 0.18
_exptl_crystal_size_min 0.10
_refine_diff_density_max 1.425
_refine_diff_density_min -1.406
_refine_diff_density_rms 0.125
_refine_ls_extinction_method none
_refine_ls_goodness_of_fit_ref 1.058
_refine_ls_hydrogen_treatment mixed
_refine_ls_matrix_type full
_refine_ls_number_parameters 404
_refine_ls_number_reflns 6488
_refine_ls_number_restraints 0
_refine_ls_restrained_S_all 1.058
_refine_ls_R_factor_all 0.0511
_refine_ls_R_factor_gt 0.0379
_refine_ls_shift/su_max 0.001
_refine_ls_shift/su_mean 0.000
_refine_ls_structure_factor_coef Fsqd
_refine_ls_weighting_details 'w=1/[\s^2^(Fo^2^)+(0.0362P)^2^+11.0238P] where P=(Fo^2^+2Fc^2^)/3'
_refine_ls_weighting_scheme calc
_refine_ls_wR_factor_gt 0.0888
_refine_ls_wR_factor_ref 0.1013
_reflns_Friedel_coverage 0.000
_reflns_number_gt 5413
_reflns_number_total 6488
_reflns_threshold_expression 'I > 2\s(I)'
_cod_data_source_file d2ce01559e2.cif
_cod_data_source_block DG6
_cod_depositor_comments 'Adding full bibliography for 7246084--7246089.cif.'
_cod_original_sg_symbol_H-M 'P 21/c'
_cod_database_code 7246088
_shelx_shelxl_version_number 2016/6
_shelx_space_group_comment
;
The symmetry employed for this shelxl refinement is uniquely defined
by the following loop, which should always be used as a source of
symmetry information in preference to the above space-group names.
They are only intended as comments.
;
_exptl_absorpt_special_details
;
?
;

loop_
_space_group_symop_operation_xyz
'x, y, z'
'-x, y+1/2, -z+1/2'
'-x, -y, -z'
'x, -y-1/2, z-1/2'

loop_
_atom_site_label
_atom_site_type_symbol
_atom_site_fract_x
_atom_site_fract_y
_atom_site_fract_z
_atom_site_U_iso_or_equiv
_atom_site_adp_type
_atom_site_occupancy
_atom_site_site_symmetry_order
_atom_site_calc_flag
_atom_site_refinement_flags_posn
_atom_site_refinement_flags_adp
_atom_site_refinement_flags_occupancy
_atom_site_disorder_assembly
_atom_site_disorder_group
Cd2 Cd 0.37330(3) 0.38390(2) 0.63169(2) 0.02611(9) Uani 1 1 d . . . . .
Cd1 Cd -0.02434(3) 0.57674(2) 0.90142(2) 0.02661(9) Uani 1 1 d . . . . .
O8 O 0.3700(3) 0.2748(2) 0.53493(18) 0.0391(7) Uani 1 1 d . . . . .
O5 O 0.3425(3) 0.0945(2) 0.2781(2) 0.0410(8) Uani 1 1 d . . . . .
O4 O -0.0147(3) 0.9538(2) 0.6635(2) 0.0476(9) Uani 1 1 d . . . . .
O1 O 0.0149(4) 0.6407(2) 0.7148(3) 0.0651(12) Uani 1 1 d . . . . .
N1 N 0.1760(3) 0.6161(2) 0.8966(2) 0.0335(8) Uani 1 1 d . . . . .
N2 N 0.3667(3) 0.6193(2) 0.8549(2) 0.0331(8) Uani 1 1 d . . . . .
N3 N 0.5783(3) 0.5694(2) 0.8604(2) 0.0330(8) Uani 1 1 d . . . . .
N4 N 0.7690(3) 0.5578(2) 0.9051(2) 0.0351(8) Uani 1 1 d . . . . .
O2 O -0.0674(3) 0.6921(2) 0.8263(2) 0.0536(10) Uani 1 1 d . . . . .
N7 N 0.9754(3) 0.4487(3) 0.5938(3) 0.0390(9) Uani 1 1 d . . . . .
N6 N 0.7674(3) 0.4580(3) 0.6417(2) 0.0373(8) Uani 1 1 d . . . . .
N5 N 0.5830(3) 0.4019(2) 0.6534(2) 0.0339(8) Uani 1 1 d . . . . .
N8 N 1.1654(3) 0.3989(2) 0.6044(2) 0.0335(8) Uani 1 1 d . . . . .
O6 O 0.3763(3) 0.2229(2) 0.23176(18) 0.0399(7) Uani 1 1 d . . . . .
O7 O 0.4285(4) 0.3955(2) 0.4815(2) 0.0472(9) Uani 1 1 d . . . . .
O1W O 0.3857(3) 0.5354(2) 0.6175(2) 0.0451(8) Uani 1 1 d . . . . .
C22 C -0.0183(4) 0.8946(3) 0.6137(3) 0.0387(11) Uani 1 1 d . . . . .
C21 C -0.0243(4) 0.8061(3) 0.6451(3) 0.0376(10) Uani 1 1 d . . . . .
C20 C -0.0293(5) 0.7873(3) 0.7222(3) 0.0370(10) Uani 1 1 d . . . . .
C6 C 0.6913(4) 0.6034(3) 0.8608(3) 0.0343(9) Uani 1 1 d . . . . .
H6 H 0.712378 0.652520 0.833598 0.041 Uiso 1 1 calc R U . . .
C15 C 0.3963(4) 0.3192(3) 0.4751(2) 0.0322(9) Uani 1 1 d . . . . .
C17 C 0.3565(4) 0.2058(3) 0.3740(3) 0.0337(9) Uani 1 1 d . . . . .
C18 C 0.3570(4) 0.1722(3) 0.2892(3) 0.0306(9) Uani 1 1 d . . . . .
C14 C 1.0876(4) 0.4568(3) 0.6304(3) 0.0353(9) Uani 1 1 d . . . . .
H14 H 1.107508 0.497795 0.668828 0.042 Uiso 1 1 calc R U . . .
C1S C 0.2067(4) 0.6590(3) 0.6165(3) 0.0411(11) Uani 1 1 d . . . . .
O3 O -0.0111(5) 0.9052(4) 0.5390(3) 0.0831(16) Uani 1 1 d . . . . .
C3 C 0.2600(4) 0.5768(3) 0.8527(3) 0.0319(9) Uani 1 1 d . . . . .
H3 H 0.246549 0.526800 0.824464 0.038 Uiso 1 1 calc R U . . .
C16 C 0.3873(4) 0.2830(3) 0.3915(3) 0.0333(9) Uani 1 1 d . . . . .
C10 C 0.6598(4) 0.4387(3) 0.6043(3) 0.0361(10) Uani 1 1 d . . . . .
H10 H 0.642028 0.450099 0.549959 0.043 Uiso 1 1 calc R U . . .
C5 C 0.5830(4) 0.4976(3) 0.9065(3) 0.0424(11) Uani 1 1 d . . . . .
H5 H 0.518425 0.460465 0.916438 0.051 Uiso 1 1 calc R U . . .
C7 C 0.7009(4) 0.4918(3) 0.9345(3) 0.0423(11) Uani 1 1 d . . . . .
H7 H 0.731332 0.449602 0.968573 0.051 Uiso 1 1 calc R U . . .
C13 C 1.0977(4) 0.3501(3) 0.5506(3) 0.0404(10) Uani 1 1 d . . . . .
H13 H 1.127827 0.303038 0.523609 0.049 Uiso 1 1 calc R U . . .
C12 C 0.9820(5) 0.3802(3) 0.5426(3) 0.0447(12) Uani 1 1 d . . . . .
H12 H 0.919001 0.359116 0.509189 0.054 Uiso 1 1 calc R U . . .
C19 C -0.0264(4) 0.6992(3) 0.7561(3) 0.0415(11) Uani 1 1 d . . . . .
C4 C 0.4766(4) 0.5972(4) 0.8087(3) 0.0413(11) Uani 1 1 d . . . . .
H4A H 0.455414 0.552728 0.770556 0.050 Uiso 1 1 calc R U . . .
H4B H 0.502587 0.645946 0.777813 0.050 Uiso 1 1 calc R U . . .
C2 C 0.3515(5) 0.6893(3) 0.9022(4) 0.0497(13) Uani 1 1 d . . . . .
H2 H 0.410317 0.730337 0.914608 0.060 Uiso 1 1 calc R U . . .
C1 C 0.2337(5) 0.6862(3) 0.9271(4) 0.0473(12) Uani 1 1 d . . . . .
H1 H 0.196803 0.726073 0.960279 0.057 Uiso 1 1 calc R U . . .
C11 C 0.8694(4) 0.5029(3) 0.6056(4) 0.0489(13) Uani 1 1 d . . . . .
H11A H 0.842595 0.525882 0.553640 0.059 Uiso 1 1 calc R U . . .
H11B H 0.893309 0.549630 0.640438 0.059 Uiso 1 1 calc R U . . .
C8 C 0.6450(5) 0.3974(4) 0.7265(3) 0.0460(12) Uani 1 1 d . . . . .
H8 H 0.613420 0.374061 0.773570 0.055 Uiso 1 1 calc R U . . .
C9 C 0.7582(5) 0.4318(4) 0.7202(3) 0.0479(13) Uani 1 1 d . . . . .
H9 H 0.818141 0.436729 0.761055 0.057 Uiso 1 1 calc R U . . .
O1S O 0.2731(8) 0.7247(7) 0.6445(6) 0.182(4) Uani 1 1 d . . . . .
H16 H 0.402(5) 0.316(3) 0.354(3) 0.036(13) Uiso 1 1 d . . . . .
H21 H -0.030(6) 0.758(4) 0.607(4) 0.07(2) Uiso 1 1 d . . . . .
H17 H 0.337(5) 0.170(4) 0.408(3) 0.050(16) Uiso 1 1 d . . . . .
H20 H -0.034(6) 0.832(4) 0.762(4) 0.08(2) Uiso 1 1 d . . . . .

loop_
_atom_site_aniso_label
_atom_site_aniso_U_11
_atom_site_aniso_U_22
_atom_site_aniso_U_33
_atom_site_aniso_U_23
_atom_site_aniso_U_13
_atom_site_aniso_U_12
Cd2 0.02580(15) 0.02924(15) 0.02330(15) 0.00043(11) 0.00046(11) 0.00073(11)
Cd1 0.02307(15) 0.02650(15) 0.03027(16) -0.00031(11) 0.00027(11) 0.00012(11)
O8 0.053(2) 0.0409(17) 0.0230(14) -0.0017(13) 0.0036(13) -0.0006(15)
O5 0.054(2) 0.0328(16) 0.0365(17) -0.0040(13) 0.0055(15) -0.0039(15)
O4 0.052(2) 0.0303(16) 0.060(2) 0.0093(16) 0.0022(17) -0.0006(15)
O1 0.078(3) 0.0284(18) 0.089(3) -0.0020(19) -0.002(2) 0.0032(19)
N1 0.0257(18) 0.0307(18) 0.044(2) -0.0020(16) 0.0003(16) -0.0001(14)
N2 0.0223(17) 0.0360(19) 0.041(2) 0.0021(16) -0.0019(15) -0.0019(14)
N3 0.0202(16) 0.042(2) 0.037(2) 0.0037(16) 0.0035(14) -0.0019(15)
N4 0.0240(18) 0.042(2) 0.039(2) 0.0063(17) -0.0006(15) 0.0019(15)
O2 0.041(2) 0.050(2) 0.071(3) 0.0307(19) 0.0095(18) 0.0055(16)
N7 0.0221(18) 0.041(2) 0.053(2) 0.0048(18) -0.0012(16) -0.0070(16)
N6 0.0255(18) 0.041(2) 0.045(2) 0.0019(17) -0.0007(16) 0.0003(16)
N5 0.0274(18) 0.041(2) 0.0329(19) 0.0014(16) -0.0010(15) 0.0012(15)
N8 0.0274(18) 0.041(2) 0.0317(19) -0.0003(16) -0.0054(15) -0.0032(15)
O6 0.062(2) 0.0342(16) 0.0235(15) -0.0029(13) 0.0031(14) 0.0006(15)
O7 0.067(2) 0.0360(17) 0.0380(18) -0.0079(14) 0.0026(17) -0.0058(16)
O1W 0.047(2) 0.0313(16) 0.057(2) 0.0036(15) 0.0063(16) -0.0006(14)
C22 0.026(2) 0.050(3) 0.040(2) 0.017(2) 0.0022(18) 0.0048(19)
C21 0.040(3) 0.030(2) 0.042(3) -0.0014(19) -0.003(2) 0.0000(19)
C20 0.045(3) 0.028(2) 0.038(2) 0.0068(18) 0.001(2) 0.0037(18)
C6 0.024(2) 0.034(2) 0.044(3) 0.0068(19) 0.0028(18) 0.0010(17)
C15 0.033(2) 0.040(2) 0.024(2) -0.0043(17) 0.0018(16) 0.0045(18)
C17 0.041(2) 0.036(2) 0.024(2) 0.0000(18) 0.0057(18) -0.0005(19)
C18 0.031(2) 0.034(2) 0.027(2) -0.0038(17) 0.0022(16) 0.0018(17)
C14 0.030(2) 0.034(2) 0.042(2) -0.0002(19) -0.0011(18) -0.0041(18)
C1S 0.030(2) 0.031(2) 0.062(3) -0.014(2) -0.005(2) 0.0018(18)
O3 0.076(3) 0.135(5) 0.038(2) 0.037(3) 0.002(2) 0.010(3)
C3 0.0205(19) 0.032(2) 0.043(2) -0.0022(18) -0.0057(17) -0.0027(16)
C16 0.043(2) 0.036(2) 0.0212(19) 0.0019(17) 0.0033(17) -0.0016(19)
C10 0.029(2) 0.045(2) 0.034(2) 0.0068(19) -0.0043(18) 0.0007(19)
C5 0.036(2) 0.047(3) 0.045(3) 0.014(2) 0.005(2) -0.010(2)
C7 0.036(2) 0.047(3) 0.044(3) 0.014(2) 0.005(2) -0.001(2)
C13 0.036(2) 0.044(3) 0.041(3) -0.007(2) 0.000(2) -0.005(2)
C12 0.035(2) 0.051(3) 0.048(3) -0.004(2) -0.005(2) -0.011(2)
C19 0.038(2) 0.030(2) 0.057(3) 0.012(2) -0.006(2) -0.0008(19)
C4 0.025(2) 0.061(3) 0.038(2) 0.005(2) 0.0006(18) -0.002(2)
C2 0.036(3) 0.034(2) 0.079(4) -0.009(2) 0.000(2) -0.009(2)
C1 0.037(3) 0.033(2) 0.072(4) -0.013(2) 0.005(2) -0.001(2)
C11 0.033(2) 0.039(3) 0.075(4) 0.010(3) 0.002(2) -0.003(2)
C8 0.037(3) 0.070(3) 0.031(2) 0.008(2) -0.003(2) 0.004(2)
C9 0.035(3) 0.075(4) 0.034(2) -0.005(2) -0.009(2) 0.002(2)
O1S 0.127(7) 0.227(11) 0.193(9) 0.030(8) 0.014(6) 0.095(7)

loop_
_atom_type_symbol
_atom_type_description
_atom_type_scat_dispersion_real
_atom_type_scat_dispersion_imag
_atom_type_scat_source
C C 0.0033 0.0016 'International Tables Vol C Tables 4.2.6.8 and 6.1.1.4'
H H 0.0000 0.0000 'International Tables Vol C Tables 4.2.6.8 and 6.1.1.4'
N N 0.0061 0.0033 'International Tables Vol C Tables 4.2.6.8 and 6.1.1.4'
O O 0.0106 0.0060 'International Tables Vol C Tables 4.2.6.8 and 6.1.1.4'
Cd Cd -0.8075 1.2024 'International Tables Vol C Tables 4.2.6.8 and 6.1.1.4'

loop_
_geom_angle_atom_site_label_1
_geom_angle_atom_site_label_2
_geom_angle_atom_site_label_3
_geom_angle
_geom_angle_site_symmetry_1
_geom_angle_site_symmetry_3
_geom_angle_publ_flag
N8 Cd2 N5 166.74(14) 1_455 . ?
N8 Cd2 O8 86.56(13) 1_455 . ?
N5 Cd2 O8 101.53(13) . . ?
N8 Cd2 O6 102.26(13) 1_455 4_566 ?
N5 Cd2 O6 88.78(13) . 4_566 ?
O8 Cd2 O6 86.89(11) . 4_566 ?
N8 Cd2 O1W 86.22(13) 1_455 . ?
N5 Cd2 O1W 80.55(13) . . ?
O8 Cd2 O1W 131.70(12) . . ?
O6 Cd2 O1W 141.22(12) 4_566 . ?
N8 Cd2 O5 91.68(13) 1_455 4_566 ?
N5 Cd2 O5 88.83(13) . 4_566 ?
O8 Cd2 O5 139.87(11) . 4_566 ?
O6 Cd2 O5 54.34(10) 4_566 4_566 ?
O1W Cd2 O5 88.04(11) . 4_566 ?
N8 Cd2 O7 92.67(13) 1_455 . ?
N5 Cd2 O7 84.07(13) . . ?
O8 Cd2 O7 53.09(11) . . ?
O6 Cd2 O7 136.45(11) 4_566 . ?
O1W Cd2 O7 79.66(12) . . ?
O5 Cd2 O7 166.65(11) 4_566 . ?
N8 Cd2 C18 98.04(13) 1_455 4_566 ?
N5 Cd2 C18 88.41(13) . 4_566 ?
O8 Cd2 C18 113.63(12) . 4_566 ?
O6 Cd2 C18 27.22(12) 4_566 4_566 ?
O1W Cd2 C18 114.67(13) . 4_566 ?
O5 Cd2 C18 27.12(11) 4_566 4_566 ?
O7 Cd2 C18 162.53(12) . 4_566 ?
O2 Cd1 N4 85.88(13) . 1_455 ?
O2 Cd1 N1 86.83(13) . . ?
N4 Cd1 N1 171.56(13) 1_455 . ?
O2 Cd1 O4 118.54(15) . 2_546 ?
N4 Cd1 O4 95.19(14) 1_455 2_546 ?
N1 Cd1 O4 92.02(13) . 2_546 ?
O2 Cd1 O3 116.82(19) . 4_576 ?
N4 Cd1 O3 92.00(16) 1_455 4_576 ?
N1 Cd1 O3 87.50(16) . 4_576 ?
O4 Cd1 O3 124.52(18) 2_546 4_576 ?
C15 O8 Cd2 96.9(3) . . ?
C18 O5 Cd2 89.3(3) . 4_565 ?
C22 O4 Cd1 109.9(3) . 2_556 ?
C3 N1 C1 105.7(4) . . ?
C3 N1 Cd1 123.7(3) . . ?
C1 N1 Cd1 130.2(3) . . ?
C3 N2 C2 108.2(4) . . ?
C3 N2 C4 124.9(4) . . ?
C2 N2 C4 126.7(4) . . ?
C6 N3 C5 107.9(4) . . ?
C6 N3 C4 124.5(4) . . ?
C5 N3 C4 126.9(4) . . ?
C6 N4 C7 105.9(4) . . ?
C6 N4 Cd1 122.2(3) . 1_655 ?
C7 N4 Cd1 130.4(3) . 1_655 ?
C19 O2 Cd1 120.5(3) . . ?
C14 N7 C12 107.1(4) . . ?
C14 N7 C11 126.1(4) . . ?
C12 N7 C11 126.8(4) . . ?
C10 N6 C9 106.9(4) . . ?
C10 N6 C11 125.6(4) . . ?
C9 N6 C11 127.4(4) . . ?
C10 N5 C8 105.2(4) . . ?
C10 N5 Cd2 126.3(3) . . ?
C8 N5 Cd2 126.5(3) . . ?
C14 N8 C13 105.4(4) . . ?
C14 N8 Cd2 129.3(3) . 1_655 ?
C13 N8 Cd2 125.1(3) . 1_655 ?
C18 O6 Cd2 93.8(3) . 4_565 ?
C15 O7 Cd2 86.7(3) . . ?
O3 C22 O4 123.2(5) . . ?
O3 C22 C21 118.1(5) . . ?
O4 C22 C21 118.6(4) . . ?
C20 C21 C22 123.6(4) . . ?
C21 C20 C19 124.9(5) . . ?
N4 C6 N3 110.8(4) . . ?
O8 C15 O7 122.7(4) . . ?
O8 C15 C16 120.0(4) . . ?
O7 C15 C16 117.3(4) . . ?
C16 C17 C18 122.6(4) . . ?
O5 C18 O6 122.5(4) . . ?
O5 C18 C17 119.0(4) . . ?
O6 C18 C17 118.5(4) . . ?
O5 C18 Cd2 63.6(2) . 4_565 ?
O6 C18 Cd2 58.9(2) . 4_565 ?
C17 C18 Cd2 176.0(3) . 4_565 ?
N8 C14 N7 111.1(4) . . ?
C22 O3 Cd1 172.8(4) . 4_575 ?
N1 C3 N2 110.3(4) . . ?
C17 C16 C15 125.4(4) . . ?
N5 C10 N6 111.8(4) . . ?
C7 C5 N3 105.8(4) . . ?
C5 C7 N4 109.6(4) . . ?
C12 C13 N8 110.3(4) . . ?
C13 C12 N7 106.1(4) . . ?
O1 C19 O2 125.3(5) . . ?
O1 C19 C20 119.8(5) . . ?
O2 C19 C20 114.9(4) . . ?
N3 C4 N2 112.5(4) . . ?
C1 C2 N2 105.5(4) . . ?
C2 C1 N1 110.2(4) . . ?
N7 C11 N6 111.9(4) . . ?
C9 C8 N5 110.0(4) . . ?
C8 C9 N6 106.1(4) . . ?

loop_
_geom_bond_atom_site_label_1
_geom_bond_atom_site_label_2
_geom_bond_distance
_geom_bond_site_symmetry_2
_geom_bond_publ_flag
Cd2 N8 2.296(4) 1_455 ?
Cd2 N5 2.305(4) . ?
Cd2 O8 2.353(3) . ?
Cd2 O6 2.364(3) 4_566 ?
Cd2 O1W 2.418(3) . ?
Cd2 O5 2.465(3) 4_566 ?
Cd2 O7 2.562(4) . ?
Cd2 C18 2.753(4) 4_566 ?
Cd1 O2 2.253(3) . ?
Cd1 N4 2.255(4) 1_455 ?
Cd1 N1 2.256(4) . ?
Cd1 O4 2.267(3) 2_546 ?
Cd1 O3 2.287(4) 4_576 ?
O8 C15 1.248(5) . ?
O5 C18 1.255(5) . ?
O4 C22 1.248(6) . ?
O1 C19 1.239(6) . ?
N1 C3 1.327(6) . ?
N1 C1 1.366(6) . ?
N2 C3 1.336(5) . ?
N2 C2 1.368(6) . ?
N2 C4 1.463(6) . ?
N3 C6 1.334(5) . ?
N3 C5 1.370(6) . ?
N3 C4 1.448(6) . ?
N4 C6 1.319(5) . ?
N4 C7 1.372(6) . ?
O2 C19 1.252(6) . ?
N7 C14 1.351(6) . ?
N7 C12 1.379(7) . ?
N7 C11 1.448(6) . ?
N6 C10 1.342(6) . ?
N6 C9 1.363(6) . ?
N6 C11 1.449(6) . ?
N5 C10 1.307(6) . ?
N5 C8 1.369(6) . ?
N8 C14 1.322(6) . ?
N8 C13 1.378(6) . ?
O6 C18 1.262(5) . ?
O7 C15 1.264(6) . ?
C22 O3 1.245(6) . ?
C22 C21 1.499(6) . ?
C21 C20 1.306(7) . ?
C20 C19 1.505(6) . ?
C15 C16 1.494(6) . ?
C17 C16 1.300(6) . ?
C17 C18 1.495(6) . ?
C1S O1S 1.343(12) . ?
C5 C7 1.351(7) . ?
C13 C12 1.343(7) . ?
C2 C1 1.345(7) . ?
C8 C9 1.345(7) . ?
